data_8103279
loop_
_publ_author_name
'Hua-Dong Dong'

_publ_section_title
;
 Crystal structure of
 N'-(5-chloro-2-hydroxybenzylidene)furan-2-carbohydrazide monohydrate,
 C12H9ClN2O3 &#x00B7; H2O
;
_journal_issue 1
_journal_name_full 'Zeitschrift f\"ur Kristallographie - New Crystal Structures'
_journal_page_first 89
_journal_volume 227
_journal_year 2012
_chemical_formula_structural 'C12 H9 Cl N2 O3, H2 O'
_chemical_formula_sum 'C12 H11 Cl N2 O4'
_chemical_formula_weight 282.68
_chemical_name_systematic
;
N'-(5-chloro-2-hydroxybenzylidene)furan-2-carbohydrazide water
;
_space_group_IT_number 19
_symmetry_cell_setting orthorhombic
_symmetry_space_group_name_Hall 'P 2ac 2ab'
_symmetry_space_group_name_H-M 'P 21 21 21'
_atom_sites_solution_hydrogens geom
_atom_sites_solution_primary direct
_atom_sites_solution_secondary difmap
_audit_creation_method SHELXL-97
_cell_angle_alpha 90.00
_cell_angle_beta 90.00
_cell_angle_gamma 90.00
_cell_formula_units_Z 4
_cell_length_a 4.8534(3)
_cell_length_b 12.4461(10)
_cell_length_c 20.7341(19)
_cell_measurement_reflns_used 1126
_cell_measurement_temperature 293(2)
_cell_measurement_theta_max 26.37
_cell_measurement_theta_min 3.46
_cell_volume 1252.46(17)
_computing_cell_refinement 'SAINT (Bruker, 1998)'
_computing_data_collection 'SMART (Bruker, 1998)'
_computing_data_reduction SAINT
_computing_molecular_graphics SHELXTL
_computing_publication_material SHELXTL
_computing_structure_refinement SHELXTL
_computing_structure_solution 'SHELXTL (Sheldrick, 1997)'
_diffrn_ambient_temperature 293(2)
_diffrn_measured_fraction_theta_full 0.997
_diffrn_measured_fraction_theta_max 0.997
_diffrn_measurement_device_type 'Bruker SMART CCD area detector'
_diffrn_measurement_method '\w scans'
_diffrn_radiation_monochromator graphite
_diffrn_radiation_source 'fine-focus sealed tube'
_diffrn_radiation_type MoK\a
_diffrn_radiation_wavelength 0.71073
_diffrn_reflns_av_R_equivalents 0.0243
_diffrn_reflns_av_sigmaI/netI 0.0620
_diffrn_reflns_limit_h_max 5
_diffrn_reflns_limit_h_min -6
_diffrn_reflns_limit_k_max 9
_diffrn_reflns_limit_k_min -15
_diffrn_reflns_limit_l_max 25
_diffrn_reflns_limit_l_min -14
_diffrn_reflns_number 3816
_diffrn_reflns_theta_full 26.37
_diffrn_reflns_theta_max 26.37
_diffrn_reflns_theta_min 3.27
_exptl_absorpt_coefficient_mu 0.317
_exptl_absorpt_correction_T_max 0.982
_exptl_absorpt_correction_T_min 0.979
_exptl_absorpt_correction_type multi-scan
_exptl_absorpt_process_details 'SADABS(Bruker, 1998)'
_exptl_crystal_colour yellow
_exptl_crystal_density_diffrn 1.499
_exptl_crystal_density_method 'not measured'
_exptl_crystal_description block
_exptl_crystal_F_000 584
_exptl_crystal_size_max 0.21
_exptl_crystal_size_mid 0.20
_exptl_crystal_size_min 0.18
_refine_diff_density_max 0.260
_refine_diff_density_min -0.247
_refine_diff_density_rms 0.052
_refine_ls_abs_structure_details 'Flack H D (1983), Acta Cryst. A39, 876-881'
_refine_ls_abs_structure_Flack -0.11(12)
_refine_ls_extinction_method none
_refine_ls_goodness_of_fit_ref 1.029
_refine_ls_hydrogen_treatment mixed
_refine_ls_matrix_type full
_refine_ls_number_parameters 184
_refine_ls_number_reflns 2437
_refine_ls_number_restraints 4
_refine_ls_restrained_S_all 1.028
_refine_ls_R_factor_all 0.0830
_refine_ls_R_factor_gt 0.0539
_refine_ls_shift/su_max 0.000
_refine_ls_shift/su_mean 0.000
_refine_ls_structure_factor_coef Fsqd
_refine_ls_weighting_details 'calc w=1/[\s^2^(Fo^2^)+(0.0586P)^2^+0.1899P] where P=(Fo^2^+2Fc^2^)/3'
_refine_ls_weighting_scheme calc
_refine_ls_wR_factor_gt 0.1083
_refine_ls_wR_factor_ref 0.1246
_reflns_number_gt 1748
_reflns_number_total 2437
_reflns_threshold_expression >2sigma(I)
_cod_data_source_file 1267-3583.cff
_cod_data_source_block m
_cod_depositor_comments
;
The following automatic conversions were performed:

'_symmetry_cell_setting' value 'Orthorhombic' changed to
'orthorhombic' according to
/home/saulius/struct/CIF-dictionaries/cif_core.dic dictionary named
'cif_core.dic' version 2.4.1 from 2010-06-29.

Automatic conversion script
Id: cif_fix_values 1715 2011-07-08 13:25:40Z adriana 
;
_cod_original_sg_symbol_H-M P212121
_cod_database_code 8103279

loop_
_symmetry_equiv_pos_as_xyz
'x, y, z'
'-x+1/2, -y, z+1/2'
'-x, y+1/2, -z+1/2'
'x+1/2, -y+1/2, -z'

loop_
_atom_site_label
_atom_site_type_symbol
_atom_site_fract_x
_atom_site_fract_y
_atom_site_fract_z
_atom_site_U_iso_or_equiv
_atom_site_adp_type
_atom_site_occupancy
_atom_site_symmetry_multiplicity
_atom_site_calc_flag
_atom_site_refinement_flags
Cl1 Cl 0.8944(2) 0.14753(9) 0.01880(5) 0.0592(3) Uani 1 1 d .
O2 O -0.3152(6) -0.2157(2) 0.26646(15) 0.0535(8) Uani 1 1 d .
N2 N 0.0168(6) -0.0838(2) 0.19545(13) 0.0352(7) Uani 1 1 d .
C8 C 0.4080(7) -0.1351(3) 0.09341(17) 0.0384(8) Uani 1 1 d .
N1 N -0.1679(6) -0.0474(2) 0.24110(14) 0.0358(7) Uani 1 1 d .
H1A H -0.1807 0.0204 0.2487 0.043 Uiso 1 1 calc R
C10 C 0.7532(8) -0.0630(3) 0.0222(2) 0.0472(10) Uani 1 1 d .
H10A H 0.8843 -0.0732 -0.0099 0.057 Uiso 1 1 calc R
C9 C 0.6038(8) -0.1486(3) 0.04501(17) 0.0465(9) Uani 1 1 d .
H9A H 0.6338 -0.2166 0.0278 0.056 Uiso 1 1 calc R
O3 O 0.2693(6) -0.2237(2) 0.11292(14) 0.0543(8) Uani 1 1 d D
C5 C -0.3270(7) -0.1163(3) 0.27356(18) 0.0372(8) Uani 1 1 d .
C7 C 0.3619(7) -0.0330(3) 0.11900(16) 0.0341(8) Uani 1 1 d .
C4 C -0.5221(7) -0.0673(3) 0.31875(17) 0.0360(8) Uani 1 1 d .
O1 O -0.6829(6) -0.1354(3) 0.35393(14) 0.0643(8) Uani 1 1 d .
C12 C 0.5150(7) 0.0530(3) 0.09471(17) 0.0385(9) Uani 1 1 d .
H12A H 0.4855 0.1216 0.1110 0.046 Uiso 1 1 calc R
C11 C 0.7082(7) 0.0382(3) 0.04723(18) 0.0396(9) Uani 1 1 d .
C6 C 0.1597(7) -0.0111(3) 0.16857(18) 0.0373(8) Uani 1 1 d .
H6A H 0.1332 0.0598 0.1814 0.045 Uiso 1 1 calc R
C2 C -0.7949(10) 0.0296(5) 0.3795(3) 0.0751(17) Uani 1 1 d .
H2B H -0.8796 0.0879 0.3993 0.090 Uiso 1 1 calc R
C3 C -0.5807(8) 0.0346(3) 0.3312(2) 0.0544(11) Uani 1 1 d .
H3B H -0.5019 0.0956 0.3129 0.065 Uiso 1 1 calc R
C1 C -0.8474(10) -0.0706(6) 0.3901(2) 0.0754(15) Uani 1 1 d .
H1B H -0.9804 -0.0952 0.4188 0.091 Uiso 1 1 calc R
O4 O 0.1765(7) -0.3243(2) 0.25346(19) 0.0614(9) Uani 1 1 d D
H3A H 0.163(6) -0.210(3) 0.1444(11) 0.033(10) Uiso 1 1 d D
H4A H 0.308(8) -0.288(4) 0.269(3) 0.14(3) Uiso 1 1 d D
H4B H 0.035(7) -0.284(4) 0.253(3) 0.10(2) Uiso 1 1 d D

loop_
_atom_site_aniso_label
_atom_site_aniso_U_11
_atom_site_aniso_U_22
_atom_site_aniso_U_33
_atom_site_aniso_U_23
_atom_site_aniso_U_13
_atom_site_aniso_U_12
Cl1 0.0526(6) 0.0603(7) 0.0646(6) 0.0160(6) 0.0126(5) -0.0023(6)
O2 0.0455(16) 0.0335(14) 0.082(2) -0.0079(15) 0.0174(15) -0.0038(13)
N2 0.0328(15) 0.0381(17) 0.0346(16) -0.0018(14) 0.0029(13) 0.0037(15)
C8 0.0357(19) 0.044(2) 0.0354(18) 0.0014(19) -0.0030(17) -0.0004(19)
N1 0.0354(17) 0.0301(15) 0.0419(17) -0.0018(14) 0.0084(14) 0.0011(13)
C10 0.040(2) 0.062(3) 0.040(2) 0.001(2) 0.0041(19) 0.011(2)
C9 0.049(2) 0.048(2) 0.042(2) -0.011(2) 0.0059(19) 0.006(2)
O3 0.0626(18) 0.0467(17) 0.0535(19) -0.0061(16) 0.0120(16) -0.0044(15)
C5 0.0291(18) 0.039(2) 0.043(2) -0.0018(18) 0.0005(16) 0.0034(16)
C7 0.0263(17) 0.044(2) 0.0322(19) -0.0008(17) -0.0006(15) 0.0047(16)
C4 0.0311(18) 0.040(2) 0.037(2) 0.0028(18) 0.0043(16) -0.0027(17)
O1 0.0553(19) 0.072(2) 0.0663(18) 0.0103(19) 0.0139(15) -0.0010(18)
C12 0.0361(19) 0.040(2) 0.039(2) -0.0036(19) -0.0020(18) 0.0065(17)
C11 0.0339(19) 0.049(2) 0.036(2) 0.007(2) 0.0003(17) 0.0030(17)
C6 0.040(2) 0.0353(19) 0.0368(19) -0.0030(18) -0.0004(18) 0.0034(17)
C2 0.055(3) 0.084(4) 0.086(4) -0.052(3) -0.015(3) 0.023(3)
C3 0.046(2) 0.035(2) 0.083(3) -0.008(2) 0.003(2) -0.0008(18)
C1 0.049(3) 0.129(5) 0.048(3) -0.002(3) 0.014(2) 0.014(4)
O4 0.0507(18) 0.0334(14) 0.100(3) -0.0016(17) 0.0143(18) -0.0032(15)

loop_
_atom_type_symbol
_atom_type_description
_atom_type_scat_dispersion_real
_atom_type_scat_dispersion_imag
_atom_type_scat_source
C C 0.0033 0.0016 'International Tables Vol C Tables 4.2.6.8 and 6.1.1.4'
H H 0.0000 0.0000 'International Tables Vol C Tables 4.2.6.8 and 6.1.1.4'
N N 0.0061 0.0033 'International Tables Vol C Tables 4.2.6.8 and 6.1.1.4'
O O 0.0106 0.0060 'International Tables Vol C Tables 4.2.6.8 and 6.1.1.4'
Cl Cl 0.1484 0.1585 'International Tables Vol C Tables 4.2.6.8 and 6.1.1.4'

loop_
_geom_angle_atom_site_label_1
_geom_angle_atom_site_label_2
_geom_angle_atom_site_label_3
_geom_angle
C6 N2 N1 114.9(3)
O3 C8 C9 117.2(3)
O3 C8 C7 123.3(3)
C9 C8 C7 119.5(4)
C5 N1 N2 120.6(3)
C5 N1 H1A 119.7
N2 N1 H1A 119.7
C9 C10 C11 119.7(4)
C9 C10 H10A 120.1
C11 C10 H10A 120.1
C10 C9 C8 121.0(4)
C10 C9 H9A 119.5
C8 C9 H9A 119.5
C8 O3 H3A 111(2)
O2 C5 N1 123.4(3)
O2 C5 C4 121.2(3)
N1 C5 C4 115.4(3)
C8 C7 C12 118.4(3)
C8 C7 C6 123.4(3)
C12 C7 C6 118.2(3)
C3 C4 O1 111.6(3)
C3 C4 C5 131.4(4)
O1 C4 C5 116.9(3)
C1 O1 C4 105.2(4)
C11 C12 C7 121.3(3)
C11 C12 H12A 119.4
C7 C12 H12A 119.4
C12 C11 C10 120.0(3)
C12 C11 Cl1 119.6(3)
C10 C11 Cl1 120.4(3)
N2 C6 C7 123.3(3)
N2 C6 H6A 118.4
C7 C6 H6A 118.4
C1 C2 C3 107.6(4)
C1 C2 H2B 126.2
C3 C2 H2B 126.2
C4 C3 C2 104.3(4)
C4 C3 H3B 127.8
C2 C3 H3B 127.8
C2 C1 O1 111.2(5)
C2 C1 H1B 124.4
O1 C1 H1B 124.4
H4A O4 H4B 107(2)

loop_
_geom_bond_atom_site_label_1
_geom_bond_atom_site_label_2
_geom_bond_distance
Cl1 C11 1.736(4)
O2 C5 1.248(4)
N2 C6 1.269(4)
N2 N1 1.380(4)
C8 O3 1.354(4)
C8 C9 1.392(5)
C8 C7 1.396(5)
N1 C5 1.336(4)
N1 H1A 0.8600
C10 C9 1.372(6)
C10 C11 1.379(5)
C10 H10A 0.9300
C9 H9A 0.9300
O3 H3A 0.850(10)
C5 C4 1.465(5)
C7 C12 1.397(5)
C7 C6 1.447(5)
C4 C3 1.325(5)
C4 O1 1.364(4)
O1 C1 1.361(5)
C12 C11 1.372(5)
C12 H12A 0.9300
C6 H6A 0.9300
C2 C1 1.291(7)
C2 C3 1.445(7)
C2 H2B 0.9300
C3 H3B 0.9300
C1 H1B 0.9300
O4 H4A 0.853(10)
O4 H4B 0.852(10)

loop_
_geom_hbond_atom_site_label_D
_geom_hbond_atom_site_label_H
_geom_hbond_atom_site_label_A
_geom_hbond_distance_DH
_geom_hbond_distance_HA
_geom_hbond_distance_DA
_geom_hbond_angle_DHA
_geom_hbond_site_symmetry_A
o4 H4A o2 0.85(5) 2.04(4) 2.826(4) 155.0(6) 1_655
